data_3000209
loop_
_publ_author_name
'Auer, Henry'
'Nedumkandathil, Reji'
'H\"aussermann, Ulrich'
'Kohlmann, Holger'

_publ_section_title
;
 The Hydrogenation of the Zintl Phase NdGa Studied by in situ Neutron
 Diffraction
;
_journal_issue 3
_journal_name_full 'Zeitschrift f\"ur anorganische und allgemeine Chemie'
_journal_page_first 175
_journal_paper_doi 10.1002/zaac.201800459
_journal_volume 645
_journal_year 2019
_chemical_formula_sum 'D1.576 Ga Nd'
_chemical_formula_weight 217.13
_space_group_IT_number 63
_symmetry_cell_setting orthorhombic
_symmetry_space_group_name_Hall '-C 2c 2'
_symmetry_space_group_name_H-M 'C m c m'
_cell_angle_alpha 90
_cell_angle_beta 90
_cell_angle_gamma 90
_cell_formula_units_Z 4
_cell_length_a 4.1246(3)
_cell_length_b 12.2302(13)
_cell_length_c 4.1838(3)
_cell_measurement_pressure 200
_cell_measurement_temperature 480(2)
_cell_volume 211.05(3)
_computing_structure_refinement TOPAS
_diffrn_ambient_environment 'deuterium (D2) gas'
_diffrn_ambient_pressure 200
_diffrn_ambient_temperature 480(2)
_diffrn_measurement_device_type
;
   ?
;
_diffrn_radiation_monochromator 'Ge 115'
_diffrn_radiation_type neutron
_diffrn_radiation_wavelength 1.86718
_diffrn_source 'nuclear reactor'
_exptl_crystal_density_diffrn 6.833
_pd_char_colour grey
_pd_instr_location 'D20 diffractometer, ILL, Grenoble, France'
_pd_meas_2theta_range_inc 0.05
_pd_meas_2theta_range_max 140
_pd_meas_2theta_range_min 10
_pd_meas_number_of_points 2595
_pd_proc_2theta_range_inc 0.05
_pd_proc_2theta_range_max 140
_pd_proc_2theta_range_min 10
_pd_proc_ls_prof_R_factor 4.222
_pd_proc_ls_prof_wR_expected 1.101
_pd_proc_ls_prof_wR_factor 5.476
_pd_proc_wavelength 1.86718
_pd_spec_mounting 'sapphire single crystal cell under deuterium pressure'
_pd_spec_shape cylinder
_pd_spec_size_axial 10
_pd_spec_size_equat 6
_refine_ls_goodness_of_fit_all 4.971
_refine_ls_number_parameters 31
_refine_ls_number_reflns 77
_refine_ls_R_I_factor 7.138
_refine_ls_shift/su_max 0.03
_cod_data_source_file w31.cif
_cod_data_source_block NdGaDx
_cod_depositor_comments 'Releasing structure 3000209 into public domain as published material.'
_cod_original_formula_sum 'D1.576 Ga1 Nd1'
_cod_database_code 3000209

loop_
_symmetry_equiv_pos_as_xyz
'x, y, z '
'-x, -y, z+1/2 '
'-x, y, -z+1/2 '
'-x, y, z '
'x, -y, -z '
'x, -y, z+1/2 '
'x, y, -z+1/2 '
'-x, -y, -z '
'x+1/2, y+1/2, z '
'-x+1/2, -y+1/2, z+1/2 '
'-x+1/2, y+1/2, -z+1/2 '
'-x+1/2, y+1/2, z '
'x+1/2, -y+1/2, -z '
'x+1/2, -y+1/2, z+1/2 '
'x+1/2, y+1/2, -z+1/2 '
'-x+1/2, -y+1/2, -z '

loop_
_atom_site_label
_atom_site_type_symbol
_atom_site_symmetry_multiplicity
_atom_site_fract_x
_atom_site_fract_y
_atom_site_fract_z
_atom_site_occupancy
_atom_site_B_iso_or_equiv
Nd1 Nd 4 0 0.3557(4) 0.25 1 0.5
Ga1 Ga 4 0 0.0515(5) 0.25 1 0.9
D1 D 4 0 0.7551(5) 0.25 1 2.58(12)
D2 D 4 0 0.5793(7) 0.25 0.576(10) 2.58(12)

loop_
_atom_type_symbol
_atom_type_scat_length_neutron
_atom_type_scat_source
Nd 7.69 V.F._Sears_Neutron_News_3_26_(1992)
Ga 7.288 V.F._Sears_Neutron_News_3_26_(1992)
D 6.671 V.F._Sears_Neutron_News_3_26_(1992)

loop_
_geom_angle_atom_site_label_1
_geom_angle_atom_site_label_2
_geom_angle_atom_site_label_3
_geom_angle
_geom_angle_site_symmetry_1
_geom_angle_site_symmetry_2
_geom_angle_site_symmetry_3
D2 Nd1 D2 138.4(5) 2_565 1_555 2_564
D1 Nd1 D2 100.48(12) 9_545 1_555 2_565
D1 Nd1 D2 100.48(12) 9_545 1_555 2_564
D1 Nd1 D1 118.4(3) 9_445 1_555 9_545
D1 Nd1 D2 100.48(12) 9_445 1_555 2_565
D1 Nd1 D2 100.48(12) 9_445 1_555 2_564
D1 Nd1 D1 73.82(8) 2_565 1_555 9_445
D1 Nd1 D1 73.82(8) 2_565 1_555 9_545
D1 Nd1 D2 53.7(3) 2_565 1_555 2_565
D1 Nd1 D2 167.9(3) 2_565 1_555 2_564
D1 Nd1 D1 114.1(3) 2_564 1_555 2_565
D1 Nd1 D1 73.82(8) 2_564 1_555 9_445
D1 Nd1 D1 73.82(8) 2_564 1_555 9_545
D1 Nd1 D2 167.9(3) 2_564 1_555 2_565
D1 Nd1 D2 53.7(3) 2_564 1_555 2_564
D2 Nd1 D1 122.94(15) 1_555 1_555 2_564
D2 Nd1 D1 122.94(15) 1_555 1_555 2_565
D2 Nd1 D1 120.82(16) 1_555 1_555 9_445
D2 Nd1 D1 120.82(16) 1_555 1_555 9_545
D2 Nd1 D2 69.2(2) 1_555 1_555 2_565
D2 Nd1 D2 69.2(2) 1_555 1_555 2_564
Ga1 Nd1 D2 68.87(13) 10_455 1_555 1_555
Ga1 Nd1 D1 138.89(7) 10_455 1_555 2_564
Ga1 Nd1 D1 68.81(12) 10_455 1_555 2_565
Ga1 Nd1 D1 67.81(12) 10_455 1_555 9_445
Ga1 Nd1 D1 138.33(6) 10_455 1_555 9_545
Ga1 Nd1 D2 41.50(5) 10_455 1_555 2_565
Ga1 Nd1 D2 119.5(2) 10_455 1_555 2_564
Ga1 Nd1 Ga1 137.7(3) 10_554 1_555 10_455
Ga1 Nd1 D2 68.87(13) 10_554 1_555 1_555
Ga1 Nd1 D1 68.81(12) 10_554 1_555 2_564
Ga1 Nd1 D1 138.89(7) 10_554 1_555 2_565
Ga1 Nd1 D1 138.33(6) 10_554 1_555 9_445
Ga1 Nd1 D1 67.81(12) 10_554 1_555 9_545
Ga1 Nd1 D2 119.5(2) 10_554 1_555 2_565
Ga1 Nd1 D2 41.50(5) 10_554 1_555 2_564
Ga1 Nd1 Ga1 81.82(9) 10_454 1_555 10_554
Ga1 Nd1 Ga1 83.25(9) 10_454 1_555 10_455
Ga1 Nd1 D2 68.87(13) 10_454 1_555 1_555
Ga1 Nd1 D1 68.81(12) 10_454 1_555 2_564
Ga1 Nd1 D1 138.89(7) 10_454 1_555 2_565
Ga1 Nd1 D1 67.81(12) 10_454 1_555 9_445
Ga1 Nd1 D1 138.33(6) 10_454 1_555 9_545
Ga1 Nd1 D2 119.5(2) 10_454 1_555 2_565
Ga1 Nd1 D2 41.50(5) 10_454 1_555 2_564
Ga1 Nd1 Ga1 137.7(3) 10_555 1_555 10_454
Ga1 Nd1 Ga1 83.25(9) 10_555 1_555 10_554
Ga1 Nd1 Ga1 81.82(9) 10_555 1_555 10_455
Ga1 Nd1 D2 68.87(13) 10_555 1_555 1_555
Ga1 Nd1 D1 138.89(7) 10_555 1_555 2_564
Ga1 Nd1 D1 68.81(12) 10_555 1_555 2_565
Ga1 Nd1 D1 138.33(6) 10_555 1_555 9_445
Ga1 Nd1 D1 67.81(12) 10_555 1_555 9_545
Ga1 Nd1 D2 41.50(5) 10_555 1_555 2_565
Ga1 Nd1 D2 119.5(2) 10_555 1_555 2_564
Ga1 Nd1 Ga1 98.88(11) 9_455 1_555 10_555
Ga1 Nd1 Ga1 45.53(12) 9_455 1_555 10_454
Ga1 Nd1 Ga1 98.88(11) 9_455 1_555 10_554
Ga1 Nd1 Ga1 45.53(12) 9_455 1_555 10_455
Ga1 Nd1 D2 40.74(9) 9_455 1_555 1_555
Ga1 Nd1 D1 114.33(10) 9_455 1_555 2_564
Ga1 Nd1 D1 114.33(10) 9_455 1_555 2_565
Ga1 Nd1 D1 80.08(16) 9_455 1_555 9_445
Ga1 Nd1 D1 161.6(2) 9_455 1_555 9_545
Ga1 Nd1 D2 74.39(19) 9_455 1_555 2_565
Ga1 Nd1 D2 74.39(19) 9_455 1_555 2_564
Ga1 Nd1 Ga1 81.49(18) 9_555 1_555 9_455
Ga1 Nd1 Ga1 45.53(12) 9_555 1_555 10_555
Ga1 Nd1 Ga1 98.88(11) 9_555 1_555 10_454
Ga1 Nd1 Ga1 45.53(12) 9_555 1_555 10_554
Ga1 Nd1 Ga1 98.88(11) 9_555 1_555 10_455
Ga1 Nd1 D2 40.74(9) 9_555 1_555 1_555
Ga1 Nd1 D1 114.33(10) 9_555 1_555 2_564
Ga1 Nd1 D1 114.33(10) 9_555 1_555 2_565
Ga1 Nd1 D1 161.6(2) 9_555 1_555 9_445
Ga1 Nd1 D1 80.08(16) 9_555 1_555 9_545
Ga1 Nd1 D2 74.39(19) 9_555 1_555 2_565
Ga1 Nd1 D2 74.39(19) 9_555 1_555 2_564
D2 Ga1 D2 161.3(6) 9_545 1_555 9_445
Ga1 Ga1 D2 94.82(14) 2_555 1_555 9_545
Ga1 Ga1 D2 94.82(14) 2_555 1_555 9_445
Ga1 Ga1 Ga1 117.9(5) 2_554 1_555 2_555
Ga1 Ga1 D2 94.82(14) 2_554 1_555 9_545
Ga1 Ga1 D2 94.82(14) 2_554 1_555 9_445
Nd1 Ga1 Ga1 139.02(8) 10_455 1_555 2_554
Nd1 Ga1 Ga1 67.46(10) 10_455 1_555 2_555
Nd1 Ga1 D2 126.0(2) 10_455 1_555 9_545
Nd1 Ga1 D2 45.18(9) 10_455 1_555 9_445
Nd1 Ga1 Nd1 137.7(3) 10_554 1_555 10_455
Nd1 Ga1 Ga1 67.46(10) 10_554 1_555 2_554
Nd1 Ga1 Ga1 139.02(8) 10_554 1_555 2_555
Nd1 Ga1 D2 45.18(9) 10_554 1_555 9_545
Nd1 Ga1 D2 126.0(2) 10_554 1_555 9_445
Nd1 Ga1 Nd1 81.82(9) 10_454 1_555 10_554
Nd1 Ga1 Nd1 83.25(9) 10_454 1_555 10_455
Nd1 Ga1 Ga1 67.46(10) 10_454 1_555 2_554
Nd1 Ga1 Ga1 139.02(8) 10_454 1_555 2_555
Nd1 Ga1 D2 126.0(2) 10_454 1_555 9_545
Nd1 Ga1 D2 45.18(9) 10_454 1_555 9_445
Nd1 Ga1 Nd1 137.7(3) 10_555 1_555 10_454
Nd1 Ga1 Nd1 83.25(9) 10_555 1_555 10_554
Nd1 Ga1 Nd1 81.82(9) 10_555 1_555 10_455
Nd1 Ga1 Ga1 139.02(8) 10_555 1_555 2_554
Nd1 Ga1 Ga1 67.46(10) 10_555 1_555 2_555
Nd1 Ga1 D2 45.18(9) 10_555 1_555 9_545
Nd1 Ga1 D2 126.0(2) 10_555 1_555 9_445
D1 Ga1 Nd1 99.79(18) 2_564 1_555 10_555
D1 Ga1 Nd1 44.76(8) 2_564 1_555 10_454
D1 Ga1 Nd1 44.76(8) 2_564 1_555 10_554
D1 Ga1 Nd1 99.79(18) 2_564 1_555 10_455
D1 Ga1 Ga1 79.55(18) 2_564 1_555 2_554
D1 Ga1 Ga1 162.5(3) 2_564 1_555 2_555
D1 Ga1 D2 83.0(2) 2_564 1_555 9_545
D1 Ga1 D2 83.0(2) 2_564 1_555 9_445
D1 Ga1 D1 83.0(2) 2_565 1_555 2_564
D1 Ga1 Nd1 44.76(8) 2_565 1_555 10_555
D1 Ga1 Nd1 99.79(18) 2_565 1_555 10_454
D1 Ga1 Nd1 99.79(18) 2_565 1_555 10_554
D1 Ga1 Nd1 44.76(8) 2_565 1_555 10_455
D1 Ga1 Ga1 162.5(3) 2_565 1_555 2_554
D1 Ga1 Ga1 79.55(18) 2_565 1_555 2_555
D1 Ga1 D2 83.0(2) 2_565 1_555 9_545
D1 Ga1 D2 83.0(2) 2_565 1_555 9_445
Nd1 Ga1 D1 124.58(6) 9_545 1_555 2_565
Nd1 Ga1 D1 124.58(6) 9_545 1_555 2_564
Nd1 Ga1 Nd1 81.12(11) 9_545 1_555 10_555
Nd1 Ga1 Nd1 134.47(12) 9_545 1_555 10_454
Nd1 Ga1 Nd1 81.12(11) 9_545 1_555 10_554
Nd1 Ga1 Nd1 134.47(12) 9_545 1_555 10_455
Nd1 Ga1 Ga1 67.0(2) 9_545 1_555 2_554
Nd1 Ga1 Ga1 67.0(2) 9_545 1_555 2_555
Nd1 Ga1 D2 58.6(3) 9_545 1_555 9_545
Nd1 Ga1 D2 140.1(4) 9_545 1_555 9_445
Nd1 Ga1 Nd1 81.49(18) 9_445 1_555 9_545
Nd1 Ga1 D1 124.58(6) 9_445 1_555 2_565
Nd1 Ga1 D1 124.58(6) 9_445 1_555 2_564
Nd1 Ga1 Nd1 134.47(12) 9_445 1_555 10_555
Nd1 Ga1 Nd1 81.12(11) 9_445 1_555 10_454
Nd1 Ga1 Nd1 134.47(12) 9_445 1_555 10_554
Nd1 Ga1 Nd1 81.12(11) 9_445 1_555 10_455
Nd1 Ga1 Ga1 67.0(2) 9_445 1_555 2_554
Nd1 Ga1 Ga1 67.0(2) 9_445 1_555 2_555
Nd1 Ga1 D2 140.1(4) 9_445 1_555 9_545
Nd1 Ga1 D2 58.6(3) 9_445 1_555 9_445
Nd1 D1 D2 120.82(16) 9_455 1_555 1_555
Nd1 D1 Nd1 118.4(3) 9_555 1_555 9_455
Nd1 D1 D2 120.82(16) 9_555 1_555 1_555
Nd1 D1 Nd1 106.18(8) 2_565 1_555 9_555
Nd1 D1 Nd1 106.18(8) 2_565 1_555 9_455
Nd1 D1 D2 57.06(15) 2_565 1_555 1_555
Nd1 D1 Nd1 114.1(3) 2_564 1_555 2_565
Nd1 D1 Nd1 106.18(8) 2_564 1_555 9_555
Nd1 D1 Nd1 106.18(8) 2_564 1_555 9_455
Nd1 D1 D2 57.06(15) 2_564 1_555 1_555
D1 D1 Nd1 125.0(3) 10_465 1_555 2_564
D1 D1 Nd1 51.67(12) 10_465 1_555 2_565
D1 D1 Nd1 128.6(2) 10_465 1_555 9_555
D1 D1 Nd1 54.51(11) 10_465 1_555 9_455
D1 D1 D2 87.6(3) 10_465 1_555 1_555
D1 D1 D1 175.1(5) 10_564 1_555 10_465
D1 D1 Nd1 51.67(12) 10_564 1_555 2_564
D1 D1 Nd1 125.0(3) 10_564 1_555 2_565
D1 D1 Nd1 54.51(11) 10_564 1_555 9_555
D1 D1 Nd1 128.6(2) 10_564 1_555 9_455
D1 D1 D2 87.6(3) 10_564 1_555 1_555
D1 D1 D1 90.71(4) 10_565 1_555 10_564
D1 D1 D1 89.08(4) 10_565 1_555 10_465
D1 D1 Nd1 125.0(3) 10_565 1_555 2_564
D1 D1 Nd1 51.67(12) 10_565 1_555 2_565
D1 D1 Nd1 54.51(11) 10_565 1_555 9_555
D1 D1 Nd1 128.6(2) 10_565 1_555 9_455
D1 D1 D2 87.6(3) 10_565 1_555 1_555
D1 D1 D1 175.1(5) 10_464 1_555 10_565
D1 D1 D1 89.08(4) 10_464 1_555 10_564
D1 D1 D1 90.71(4) 10_464 1_555 10_465
D1 D1 Nd1 51.67(12) 10_464 1_555 2_564
D1 D1 Nd1 125.0(3) 10_464 1_555 2_565
D1 D1 Nd1 128.6(2) 10_464 1_555 9_555
D1 D1 Nd1 54.51(11) 10_464 1_555 9_455
D1 D1 D2 87.6(3) 10_464 1_555 1_555
Ga1 D1 D1 63.93(17) 2_564 1_555 10_464
Ga1 D1 D1 120.2(3) 2_564 1_555 10_565
Ga1 D1 D1 63.93(17) 2_564 1_555 10_564
Ga1 D1 D1 120.2(3) 2_564 1_555 10_465
Ga1 D1 Nd1 81.46(12) 2_564 1_555 2_564
Ga1 D1 Nd1 164.4(2) 2_564 1_555 2_565
Ga1 D1 Nd1 67.43(14) 2_564 1_555 9_555
Ga1 D1 Nd1 67.43(14) 2_564 1_555 9_455
Ga1 D1 D2 138.51(11) 2_564 1_555 1_555
Ga1 D1 Ga1 83.0(2) 2_565 1_555 2_564
Ga1 D1 D1 120.2(3) 2_565 1_555 10_464
Ga1 D1 D1 63.93(17) 2_565 1_555 10_565
Ga1 D1 D1 120.2(3) 2_565 1_555 10_564
Ga1 D1 D1 63.93(17) 2_565 1_555 10_465
Ga1 D1 Nd1 164.4(2) 2_565 1_555 2_564
Ga1 D1 Nd1 81.46(12) 2_565 1_555 2_565
Ga1 D1 Nd1 67.43(14) 2_565 1_555 9_555
Ga1 D1 Nd1 67.43(14) 2_565 1_555 9_455
Ga1 D1 D2 138.51(11) 2_565 1_555 1_555
Ga1 D2 Ga1 161.3(6) 9_555 1_555 9_455
D1 D2 Ga1 99.4(3) 1_555 1_555 9_555
D1 D2 Ga1 99.4(3) 1_555 1_555 9_455
Nd1 D2 D1 69.2(2) 2_564 1_555 1_555
Nd1 D2 Ga1 93.32(8) 2_564 1_555 9_555
Nd1 D2 Ga1 93.32(8) 2_564 1_555 9_455
Nd1 D2 Nd1 138.4(5) 2_565 1_555 2_564
Nd1 D2 D1 69.2(2) 2_565 1_555 1_555
Nd1 D2 Ga1 93.32(8) 2_565 1_555 9_555
Nd1 D2 Ga1 93.32(8) 2_565 1_555 9_455
Nd1 D2 Nd1 110.8(2) 1_555 1_555 2_565
Nd1 D2 Nd1 110.8(2) 1_555 1_555 2_564
Nd1 D2 D1 180.00000000(4) 1_555 1_555 1_555
Nd1 D2 Ga1 80.6(3) 1_555 1_555 9_555
Nd1 D2 Ga1 80.6(3) 1_555 1_555 9_455
D2 D2 Nd1 47.2(3) 2_565 1_555 1_555
D2 D2 Nd1 63.64(11) 2_565 1_555 2_565
D2 D2 Nd1 158.0(5) 2_565 1_555 2_564
D2 D2 D1 132.8(3) 2_565 1_555 1_555
D2 D2 Ga1 83.6(2) 2_565 1_555 9_555
D2 D2 Ga1 83.6(2) 2_565 1_555 9_455
D2 D2 D2 94.3(5) 2_564 1_555 2_565
D2 D2 Nd1 47.2(3) 2_564 1_555 1_555
D2 D2 Nd1 158.0(5) 2_564 1_555 2_565
D2 D2 Nd1 63.64(11) 2_564 1_555 2_564
D2 D2 D1 132.8(3) 2_564 1_555 1_555
D2 D2 Ga1 83.6(2) 2_564 1_555 9_555
D2 D2 Ga1 83.6(2) 2_564 1_555 9_455

loop_
_geom_bond_atom_site_label_1
_geom_bond_atom_site_label_2
_geom_bond_distance
_geom_bond_site_symmetry_1
_geom_bond_site_symmetry_2
Nd1 D2 2.238(3) 1_555 2_564
Nd1 D2 2.238(3) 1_555 2_565
Nd1 D1 2.401(4) 1_555 9_545
Nd1 D1 2.401(4) 1_555 9_445
Nd1 D1 2.493(4) 1_555 2_565
Nd1 D1 2.493(4) 1_555 2_564
Nd1 D2 2.734(10) 1_555 1_555
Nd1 Ga1 3.149(3) 1_555 10_455
Nd1 Ga1 3.149(3) 1_555 10_554
Nd1 Ga1 3.149(3) 1_555 10_454
Nd1 Ga1 3.149(3) 1_555 10_555
Nd1 Ga1 3.160(6) 1_555 9_455
Nd1 Ga1 3.160(6) 1_555 9_555
Ga1 D2 2.0902(19) 1_555 9_445
Ga1 D2 2.0902(19) 1_555 9_545
Ga1 Ga1 2.442(7) 1_555 2_555
Ga1 Ga1 2.442(7) 1_555 2_554
Ga1 Nd1 3.149(3) 1_555 10_455
Ga1 Nd1 3.149(3) 1_555 10_554
Ga1 Nd1 3.149(3) 1_555 10_454
Ga1 Nd1 3.149(3) 1_555 10_555
Ga1 D1 3.158(7) 1_555 2_564
Ga1 D1 3.158(7) 1_555 2_565
Ga1 Nd1 3.160(6) 1_555 9_545
Ga1 Nd1 3.160(6) 1_555 9_445
D1 D2 2.150(11) 1_555 1_555
D1 Nd1 2.401(4) 1_555 9_455
D1 Nd1 2.401(4) 1_555 9_555
D1 Nd1 2.493(4) 1_555 2_565
D1 Nd1 2.493(4) 1_555 2_564
D1 D1 2.9402(10) 1_555 10_465
D1 D1 2.9402(10) 1_555 10_564
D1 D1 2.9402(10) 1_555 10_565
D1 D1 2.9402(10) 1_555 10_464
D1 Ga1 3.158(7) 1_555 2_564
D1 Ga1 3.158(7) 1_555 2_565
D2 Ga1 2.0902(19) 1_555 9_455
D2 Ga1 2.0902(19) 1_555 9_555
D2 D1 2.150(11) 1_555 1_555
D2 Nd1 2.238(3) 1_555 2_564
D2 Nd1 2.238(3) 1_555 2_565
D2 Nd1 2.734(10) 1_555 1_555
D2 D2 2.853(13) 1_555 2_565
D2 D2 2.853(13) 1_555 2_564
